data_4073213
loop_
_publ_author_name
'Harvey, Benjamin G.'
'Arif, Atta M.'
'Gl\"ockner, Andreas'
'Ernst, Richard D.'

_publ_section_title
;
 SF6as a Selective and Reactive Fluorinating Agent for Low-Valent
 Transition Metal Complexes#
;
_journal_issue 11
_journal_name_full Organometallics
_journal_page_first 2872
_journal_paper_doi 10.1021/om070175i
_journal_volume 26
_journal_year 2007
_chemical_formula_moiety 'C60 H90 Cr8 F18,4(C7 H8)'
_chemical_formula_sum 'C88 H122 Cr8 F18'
_chemical_formula_weight 1937.86
_chemical_name_systematic
; 
 ? 
;
_space_group_IT_number 2
_symmetry_cell_setting triclinic
_symmetry_space_group_name_Hall '-P 1'
_symmetry_space_group_name_H-M 'P -1'
_atom_sites_solution_hydrogens geom
_atom_sites_solution_primary direct
_atom_sites_solution_secondary difmap
_audit_creation_method SHELXL-97
_cell_angle_alpha 97.213(4)
_cell_angle_beta 111.974(5)
_cell_angle_gamma 102.408(5)
_cell_formula_units_Z 1
_cell_length_a 11.7587(7)
_cell_length_b 14.4911(12)
_cell_length_c 14.8362(13)
_cell_measurement_reflns_used 199149
_cell_measurement_temperature 150(1)
_cell_measurement_theta_max 27.485
_cell_measurement_theta_min 2.91
_cell_volume 2229.6(3)
_computing_cell_refinement DENZO-SMN
_computing_data_collection 'Nonius COLLECT'
_computing_data_reduction DENZO-SMN
_computing_molecular_graphics 'WinGX, Ortep3'
_computing_structure_refinement 'SHELXL-97 (Sheldrick, 1997)'
_computing_structure_solution SIR97
_diffrn_ambient_temperature 150(1)
_diffrn_measured_fraction_theta_full 0.979
_diffrn_measured_fraction_theta_max 0.924
_diffrn_measurement_device_type 'Nonius KappaCCD Diffractometer'
_diffrn_measurement_method 'Phi and Omega scan'
_diffrn_radiation_monochromator graphite
_diffrn_radiation_source 'fine-focus sealed tube'
_diffrn_radiation_type MoK\a
_diffrn_radiation_wavelength 0.71073
_diffrn_reflns_av_R_equivalents 0.0466
_diffrn_reflns_av_sigmaI/netI 0.0635
_diffrn_reflns_limit_h_max 14
_diffrn_reflns_limit_h_min -15
_diffrn_reflns_limit_k_max 18
_diffrn_reflns_limit_k_min -18
_diffrn_reflns_limit_l_max 19
_diffrn_reflns_limit_l_min -19
_diffrn_reflns_number 17089
_diffrn_reflns_theta_full 25.00
_diffrn_reflns_theta_max 27.66
_diffrn_reflns_theta_min 2.93
_exptl_absorpt_coefficient_mu 1.016
_exptl_absorpt_correction_T_max 0.7999
_exptl_absorpt_correction_T_min 0.7175
_exptl_absorpt_correction_type multi-scan
_exptl_absorpt_process_details 'DENZO-SMN (Otwinowski & Minor, 1997)'
_exptl_crystal_colour blue
_exptl_crystal_density_diffrn 1.443
_exptl_crystal_density_method 'not measured'
_exptl_crystal_description prism
_exptl_crystal_F_000 1004
_exptl_crystal_size_max 0.35
_exptl_crystal_size_mid 0.28
_exptl_crystal_size_min 0.23
_refine_diff_density_max 0.558
_refine_diff_density_min -0.796
_refine_diff_density_rms 0.089
_refine_ls_extinction_coef 0.0042(7)
_refine_ls_extinction_expression Fc^*^=kFc[1+0.001xFc^2^\l^3^/sin(2\q)]^-1/4^
_refine_ls_extinction_method SHELXL
_refine_ls_goodness_of_fit_ref 1.060
_refine_ls_hydrogen_treatment constr
_refine_ls_matrix_type full
_refine_ls_number_parameters 605
_refine_ls_number_reflns 9615
_refine_ls_number_restraints 1
_refine_ls_restrained_S_all 1.060
_refine_ls_R_factor_all 0.0931
_refine_ls_R_factor_gt 0.0568
_refine_ls_shift/su_max 0.001
_refine_ls_shift/su_mean 0.000
_refine_ls_structure_factor_coef Fsqd
_refine_ls_weighting_details 'calc w=1/[\s^2^(Fo^2^)+(0.0578P)^2^+3.8344P] where P=(Fo^2^+2Fc^2^)/3'
_refine_ls_weighting_scheme calc
_refine_ls_wR_factor_gt 0.1308
_refine_ls_wR_factor_ref 0.1538
_reflns_number_gt 6761
_reflns_number_total 9615
_reflns_threshold_expression >2sigma(I)
_cod_data_source_file om070175i-file002.cif
_cod_data_source_block rde132
_cod_depositor_comments
;
The following automatic conversions were performed:

'_symmetry_cell_setting' value 'Triclinic' changed to 'triclinic'
according to /home/saulius/struct/CIF-dictionaries/cif_core.dic
dictionary named 'cif_core.dic' version 2.4.1 from
2010-06-29.

'_exptl_absorpt_correction_type' value 'Multi-scan'
changed to 'multi-scan' according to
/home/saulius/struct/CIF-dictionaries/cif_core.dic dictionary named
'cif_core.dic' version 2.4.1 from 2010-06-29.

Automatic conversion script
Id: cif_fix_values 1715 2011-07-08 13:25:40Z adriana 
;
_cod_original_sg_symbol_H-M P-1
_cod_database_code 4073213

loop_
_symmetry_equiv_pos_as_xyz
'x, y, z'
'-x, -y, -z'

loop_
_atom_site_label
_atom_site_type_symbol
_atom_site_fract_x
_atom_site_fract_y
_atom_site_fract_z
_atom_site_U_iso_or_equiv
_atom_site_adp_type
_atom_site_occupancy
_atom_site_symmetry_multiplicity
_atom_site_calc_flag
_atom_site_refinement_flags
_atom_site_disorder_assembly
_atom_site_disorder_group
Cr1 Cr 0.99765(6) 0.84960(5) 0.28659(5) 0.03125(17) Uani 1 1 d . . .
Cr2 Cr 1.18860(5) 0.88967(5) 0.13247(5) 0.03071(17) Uani 1 1 d . . .
Cr3 Cr 0.69975(6) 0.75604(5) 0.03446(5) 0.03198(17) Uani 1 1 d . . .
Cr4 Cr 1.09452(5) 1.09622(4) 0.06128(5) 0.02954(17) Uani 1 1 d . . .
F1 F 1.0231(2) 0.72777(17) 0.2919(2) 0.0432(6) Uani 1 1 d . . .
F2 F 1.1312(2) 0.88598(17) 0.23853(17) 0.0351(5) Uani 1 1 d . . .
F3 F 0.8612(2) 0.80931(16) 0.15244(18) 0.0370(5) Uani 1 1 d . . .
F4 F 1.0133(2) 0.84429(16) 0.02967(17) 0.0341(5) Uani 1 1 d . . .
F5 F 1.1981(2) 1.02699(16) 0.14393(17) 0.0350(5) Uani 1 1 d . . .
F6 F 0.7589(2) 0.82948(16) -0.05032(18) 0.0366(5) Uani 1 1 d . . .
F7 F 0.6255(2) 0.84868(17) 0.0668(2) 0.0423(6) Uani 1 1 d . . .
F8 F 1.1129(2) 1.18348(17) 0.16898(18) 0.0402(6) Uani 1 1 d . . .
F9 F 0.94203(19) 1.00692(16) 0.05407(17) 0.0330(5) Uani 1 1 d . . .
C1 C 1.0911(4) 0.9202(3) 0.4453(3) 0.0375(9) Uani 1 1 d . . .
C2 C 1.0786(4) 0.9943(3) 0.3906(3) 0.0379(9) Uani 1 1 d . . .
C3 C 0.9465(4) 0.9806(3) 0.3338(3) 0.0349(9) Uani 1 1 d . . .
C4 C 0.8766(4) 0.8993(3) 0.3555(3) 0.0359(9) Uani 1 1 d . . .
C5 C 0.9657(4) 0.8624(3) 0.4243(3) 0.0345(9) Uani 1 1 d . . .
C6 C 1.2130(4) 0.9027(4) 0.5118(4) 0.0504(12) Uani 1 1 d . . .
H6A H 1.2282 0.9238 0.5818 0.076 Uiso 1 1 calc R . .
H6B H 1.2844 0.9394 0.5001 0.076 Uiso 1 1 calc R . .
H6C H 1.2059 0.8333 0.4971 0.076 Uiso 1 1 calc R . .
C7 C 1.1874(5) 1.0700(3) 0.3904(4) 0.0508(12) Uani 1 1 d . . .
H7A H 1.1583 1.0938 0.3291 0.076 Uiso 1 1 calc R . .
H7B H 1.2570 1.0416 0.3935 0.076 Uiso 1 1 calc R . .
H7C H 1.2182 1.1240 0.4484 0.076 Uiso 1 1 calc R . .
C8 C 0.8876(5) 1.0379(3) 0.2597(4) 0.0470(11) Uani 1 1 d . . .
H8A H 0.8598 1.0866 0.2916 0.071 Uiso 1 1 calc R . .
H8B H 0.8138 0.9939 0.2021 0.071 Uiso 1 1 calc R . .
H8C H 0.9511 1.0703 0.2375 0.071 Uiso 1 1 calc R . .
C9 C 0.7330(4) 0.8606(4) 0.3110(4) 0.0468(11) Uani 1 1 d . . .
H9A H 0.7088 0.7932 0.3167 0.070 Uiso 1 1 calc R . .
H9B H 0.6982 0.8632 0.2404 0.070 Uiso 1 1 calc R . .
H9C H 0.6985 0.9001 0.3468 0.070 Uiso 1 1 calc R . .
C10 C 0.9352(5) 0.7761(3) 0.4664(4) 0.0474(11) Uani 1 1 d . . .
H10A H 0.9874 0.7334 0.4601 0.071 Uiso 1 1 calc R . .
H10B H 0.8444 0.7406 0.4297 0.071 Uiso 1 1 calc R . .
H10C H 0.9541 0.7981 0.5371 0.071 Uiso 1 1 calc R . .
C11 C 1.3655(4) 0.8545(3) 0.2184(3) 0.0391(10) Uani 1 1 d . . .
C12 C 1.2707(4) 0.7680(3) 0.1535(3) 0.0365(9) Uani 1 1 d . . .
C13 C 1.2405(4) 0.7774(3) 0.0542(3) 0.0383(10) Uani 1 1 d . . .
C14 C 1.3142(4) 0.8700(3) 0.0564(3) 0.0385(10) Uani 1 1 d . . .
C15 C 1.3938(4) 0.9173(3) 0.1583(3) 0.0374(10) Uani 1 1 d . . .
C16 C 1.4216(4) 0.8740(4) 0.3300(4) 0.0502(12) Uani 1 1 d . . .
H16A H 1.3528 0.8579 0.3525 0.075 Uiso 1 1 calc R . .
H16B H 1.4692 0.9428 0.3579 0.075 Uiso 1 1 calc R . .
H16C H 1.4797 0.8341 0.3528 0.075 Uiso 1 1 calc R . .
C17 C 1.2175(4) 0.6823(3) 0.1880(4) 0.0485(12) Uani 1 1 d . . .
H17A H 1.2864 0.6550 0.2234 0.073 Uiso 1 1 calc R . .
H17B H 1.1515 0.6329 0.1302 0.073 Uiso 1 1 calc R . .
H17C H 1.1799 0.7031 0.2331 0.073 Uiso 1 1 calc R . .
C18 C 1.1420(4) 0.7055(4) -0.0390(4) 0.0492(12) Uani 1 1 d . . .
H18A H 1.0768 0.7355 -0.0753 0.074 Uiso 1 1 calc R . .
H18B H 1.1016 0.6485 -0.0210 0.074 Uiso 1 1 calc R . .
H18C H 1.1834 0.6856 -0.0815 0.074 Uiso 1 1 calc R . .
C19 C 1.3144(5) 0.9093(4) -0.0324(4) 0.0505(12) Uani 1 1 d . . .
H19A H 1.3883 0.9011 -0.0446 0.076 Uiso 1 1 calc R . .
H19B H 1.3195 0.9785 -0.0193 0.076 Uiso 1 1 calc R . .
H19C H 1.2355 0.8742 -0.0911 0.076 Uiso 1 1 calc R . .
C20 C 1.4862(4) 1.0149(4) 0.1931(4) 0.0532(12) Uani 1 1 d . . .
H20A H 1.5627 1.0113 0.1824 0.080 Uiso 1 1 calc R . .
H20B H 1.5103 1.0390 0.2643 0.080 Uiso 1 1 calc R . .
H20C H 1.4470 1.0592 0.1555 0.080 Uiso 1 1 calc R . .
C21 C 0.6377(5) 0.6225(3) -0.0829(4) 0.0542(13) Uani 1 1 d . . .
C22 C 0.5303(4) 0.6421(3) -0.0713(4) 0.0516(13) Uani 1 1 d . . .
C23 C 0.5438(4) 0.6344(3) 0.0258(4) 0.0420(10) Uani 1 1 d . . .
C24 C 0.6614(4) 0.6148(3) 0.0757(4) 0.0390(10) Uani 1 1 d . . .
C25 C 0.7192(4) 0.6070(3) 0.0085(4) 0.0461(11) Uani 1 1 d . . .
C26 C 0.6616(9) 0.6200(5) -0.1752(6) 0.116(3) Uani 1 1 d . . .
H26A H 0.5896 0.6316 -0.2281 0.174 Uiso 1 1 calc R . .
H26B H 0.6706 0.5562 -0.1969 0.174 Uiso 1 1 calc R . .
H26C H 0.7404 0.6704 -0.1610 0.174 Uiso 1 1 calc R . .
C27 C 0.4223(6) 0.6700(5) -0.1455(6) 0.105(3) Uani 1 1 d . . .
H27A H 0.4283 0.7377 -0.1214 0.158 Uiso 1 1 calc R . .
H27B H 0.3403 0.6280 -0.1533 0.158 Uiso 1 1 calc R . .
H27C H 0.4282 0.6623 -0.2101 0.158 Uiso 1 1 calc R . .
C28 C 0.4526(5) 0.6510(4) 0.0702(6) 0.0761(19) Uani 1 1 d . . .
H28A H 0.4551 0.7196 0.0796 0.114 Uiso 1 1 calc R . .
H28B H 0.4772 0.6328 0.1349 0.114 Uiso 1 1 calc R . .
H28C H 0.3657 0.6112 0.0253 0.114 Uiso 1 1 calc R . .
C29 C 0.7137(6) 0.6016(4) 0.1808(4) 0.0742(18) Uani 1 1 d . . .
H29A H 0.7105 0.5333 0.1798 0.111 Uiso 1 1 calc R . .
H29B H 0.6622 0.6208 0.2147 0.111 Uiso 1 1 calc R . .
H29C H 0.8025 0.6420 0.2166 0.111 Uiso 1 1 calc R . .
C30 C 0.8483(5) 0.5895(4) 0.0321(7) 0.099(3) Uani 1 1 d . . .
H30A H 0.9077 0.6256 0.1000 0.148 Uiso 1 1 calc R . .
H30B H 0.8814 0.6116 -0.0155 0.148 Uiso 1 1 calc R . .
H30C H 0.8395 0.5201 0.0270 0.148 Uiso 1 1 calc R . .
C31 C 1.0877(19) 0.4497(13) 0.2584(15) 0.096(7) Uani 0.50 1 d PD A 1
H31A H 1.1032 0.3892 0.2353 0.144 Uiso 0.50 1 calc PR A 1
H31B H 1.1687 0.4954 0.3071 0.144 Uiso 0.50 1 calc PR A 1
H31C H 1.0511 0.4782 0.2015 0.144 Uiso 0.50 1 calc PR A 1
C32 C 0.9991(8) 0.4297(7) 0.3050(7) 0.066(3) Uani 0.50 1 d PGD A 1
C33 C 0.9646(12) 0.5065(5) 0.3432(9) 0.074(6) Uani 0.50 1 d PG A 1
H33 H 1.0015 0.5708 0.3409 0.089 Uiso 0.50 1 calc PR A 1
C34 C 0.8762(13) 0.4892(6) 0.3848(11) 0.094(8) Uani 0.50 1 d PG A 1
H34 H 0.8527 0.5417 0.4110 0.112 Uiso 0.50 1 calc PR A 1
C35 C 0.8223(10) 0.3952(7) 0.3882(9) 0.077(4) Uani 0.50 1 d PG A 1
H35 H 0.7619 0.3834 0.4167 0.093 Uiso 0.50 1 calc PR A 1
C36 C 0.8568(10) 0.3184(5) 0.3500(8) 0.081(5) Uani 0.50 1 d PG A 1
H36 H 0.8200 0.2541 0.3523 0.097 Uiso 0.50 1 calc PR A 1
C37 C 0.9452(10) 0.3356(6) 0.3084(8) 0.053(4) Uani 0.50 1 d PG A 1
H37 H 0.9688 0.2832 0.2822 0.063 Uiso 0.50 1 calc PR A 1
C31A C 0.821(3) 0.464(3) 0.399(2) 0.202(17) Uani 0.50 1 d P B 2
H31D H 0.8238 0.5324 0.4079 0.302 Uiso 0.50 1 calc PR B 2
H31E H 0.8479 0.4464 0.4639 0.302 Uiso 0.50 1 calc PR B 2
H31F H 0.7342 0.4237 0.3552 0.302 Uiso 0.50 1 calc PR B 2
C32A C 0.9059(7) 0.4474(5) 0.3550(6) 0.078(5) Uani 0.50 1 d PG B 2
C33A C 0.9058(8) 0.3507(5) 0.3410(7) 0.070(5) Uani 0.50 1 d PG B 2
H33A H 0.8495 0.3047 0.3568 0.085 Uiso 0.50 1 calc PR B 2
C34A C 0.9879(10) 0.3214(6) 0.3039(9) 0.084(6) Uani 0.50 1 d PG B 2
H34A H 0.9878 0.2553 0.2943 0.101 Uiso 0.50 1 calc PR B 2
C35A C 1.0702(7) 0.3888(6) 0.2808(6) 0.085(5) Uani 0.50 1 d PG B 2
H35A H 1.1263 0.3687 0.2554 0.102 Uiso 0.50 1 calc PR B 2
C36A C 1.0703(9) 0.4855(6) 0.2949(9) 0.101(8) Uani 0.50 1 d PG B 2
H36A H 1.1266 0.5315 0.2791 0.121 Uiso 0.50 1 calc PR B 2
C37A C 0.9882(10) 0.5148(5) 0.3320(10) 0.083(6) Uani 0.50 1 d PG B 2
H37A H 0.9883 0.5809 0.3416 0.100 Uiso 0.50 1 calc PR B 2
C38 C 0.3755(12) 0.4184(11) 0.5472(12) 0.070(4) Uani 0.50 1 d PG B 1
H38A H 0.4371 0.4561 0.6139 0.105 Uiso 0.50 1 calc PR B 1
H38B H 0.3021 0.3760 0.5522 0.105 Uiso 0.50 1 calc PR B 1
H38C H 0.3463 0.4627 0.5047 0.105 Uiso 0.50 1 calc PR B 1
C39 C 0.4382(9) 0.3581(6) 0.5026(7) 0.070(3) Uani 0.50 1 d PG B 1
C40 C 0.3700(6) 0.2982(7) 0.4075(8) 0.062(5) Uani 0.50 1 d PG B 1
H40 H 0.2827 0.2944 0.3711 0.075 Uiso 0.50 1 calc PR B 1
C41 C 0.4296(8) 0.2439(7) 0.3659(6) 0.083(6) Uani 0.50 1 d PG B 1
H41 H 0.3830 0.2029 0.3009 0.099 Uiso 0.50 1 calc PR B 1
C42 C 0.5573(8) 0.2495(6) 0.4192(7) 0.078(4) Uani 0.50 1 d PG B 1
H42 H 0.5981 0.2123 0.3907 0.094 Uiso 0.50 1 calc PR B 1
C43 C 0.6255(7) 0.3094(7) 0.5143(7) 0.075(4) Uani 0.50 1 d PG B 1
H43 H 0.7129 0.3132 0.5507 0.090 Uiso 0.50 1 calc PR B 1
C44 C 0.5660(10) 0.3637(7) 0.5559(6) 0.067(5) Uani 0.50 1 d PG B 1
H44 H 0.6126 0.4046 0.6209 0.080 Uiso 0.50 1 calc PR B 1
C38A C 0.4659(19) 0.2066(11) 0.3674(14) 0.090(6) Uani 0.50 1 d P C 2
H38D H 0.3863 0.1820 0.3066 0.136 Uiso 0.50 1 calc PR C 2
H38E H 0.4822 0.1537 0.4009 0.136 Uiso 0.50 1 calc PR C 2
H38F H 0.5370 0.2324 0.3498 0.136 Uiso 0.50 1 calc PR C 2
C39A C 0.4541(9) 0.2844(6) 0.4348(6) 0.061(3) Uani 0.50 1 d PG C 2
C40A C 0.5564(7) 0.3299(6) 0.5261(7) 0.061(4) Uani 0.50 1 d PG C 2
H40A H 0.6340 0.3125 0.5435 0.073 Uiso 0.50 1 calc PR C 2
C41A C 0.5452(9) 0.4009(7) 0.5919(6) 0.086(5) Uani 0.50 1 d PG C 2
H41A H 0.6151 0.4320 0.6543 0.104 Uiso 0.50 1 calc PR C 2
C42A C 0.4316(10) 0.4264(7) 0.5663(7) 0.080(5) Uani 0.50 1 d PG C 2
H42A H 0.4239 0.4749 0.6113 0.095 Uiso 0.50 1 calc PR C 2
C43A C 0.3293(7) 0.3809(7) 0.4750(8) 0.068(3) Uani 0.50 1 d PG C 2
H43A H 0.2517 0.3984 0.4576 0.082 Uiso 0.50 1 calc PR C 2
C44A C 0.3406(8) 0.3099(7) 0.4092(6) 0.059(4) Uani 0.50 1 d PG C 2
H44A H 0.2707 0.2789 0.3468 0.071 Uiso 0.50 1 calc PR C 2

loop_
_atom_site_aniso_label
_atom_site_aniso_U_11
_atom_site_aniso_U_22
_atom_site_aniso_U_33
_atom_site_aniso_U_23
_atom_site_aniso_U_13
_atom_site_aniso_U_12
Cr1 0.0299(3) 0.0351(4) 0.0353(4) 0.0119(3) 0.0170(3) 0.0135(3)
Cr2 0.0263(3) 0.0367(4) 0.0380(4) 0.0157(3) 0.0169(3) 0.0157(3)
Cr3 0.0276(3) 0.0311(3) 0.0409(4) 0.0120(3) 0.0155(3) 0.0107(3)
Cr4 0.0261(3) 0.0322(3) 0.0349(4) 0.0118(3) 0.0140(3) 0.0123(2)
F1 0.0504(14) 0.0382(14) 0.0525(16) 0.0169(12) 0.0267(12) 0.0213(11)
F2 0.0312(11) 0.0440(13) 0.0387(13) 0.0145(11) 0.0194(10) 0.0156(10)
F3 0.0324(11) 0.0399(13) 0.0409(14) 0.0109(11) 0.0154(10) 0.0132(10)
F4 0.0309(11) 0.0339(12) 0.0415(13) 0.0136(10) 0.0144(10) 0.0154(9)
F5 0.0310(11) 0.0362(12) 0.0406(14) 0.0143(10) 0.0137(10) 0.0139(9)
F6 0.0315(11) 0.0380(13) 0.0425(14) 0.0154(11) 0.0147(10) 0.0117(9)
F7 0.0361(12) 0.0388(13) 0.0586(16) 0.0139(12) 0.0226(12) 0.0165(10)
F8 0.0440(13) 0.0379(13) 0.0414(14) 0.0056(11) 0.0199(11) 0.0153(11)
F9 0.0308(11) 0.0380(13) 0.0384(13) 0.0109(10) 0.0206(10) 0.0135(9)
C1 0.038(2) 0.044(2) 0.035(2) 0.0082(19) 0.0176(18) 0.0151(18)
C2 0.039(2) 0.036(2) 0.041(2) 0.0052(19) 0.0214(19) 0.0073(17)
C3 0.041(2) 0.034(2) 0.039(2) 0.0125(18) 0.0221(19) 0.0162(17)
C4 0.038(2) 0.040(2) 0.041(2) 0.0113(19) 0.0249(19) 0.0175(18)
C5 0.040(2) 0.037(2) 0.036(2) 0.0120(18) 0.0225(18) 0.0162(17)
C6 0.040(2) 0.069(3) 0.039(3) 0.010(2) 0.013(2) 0.017(2)
C7 0.053(3) 0.043(3) 0.057(3) 0.004(2) 0.031(2) 0.005(2)
C8 0.062(3) 0.044(3) 0.050(3) 0.019(2) 0.029(2) 0.029(2)
C9 0.038(2) 0.058(3) 0.054(3) 0.014(2) 0.027(2) 0.020(2)
C10 0.063(3) 0.048(3) 0.046(3) 0.021(2) 0.032(2) 0.023(2)
C11 0.0285(19) 0.054(3) 0.046(3) 0.022(2) 0.0184(18) 0.0218(19)
C12 0.037(2) 0.041(2) 0.050(3) 0.021(2) 0.0268(19) 0.0237(18)
C13 0.035(2) 0.045(2) 0.047(3) 0.015(2) 0.0209(19) 0.0255(19)
C14 0.036(2) 0.049(3) 0.050(3) 0.023(2) 0.028(2) 0.0226(19)
C15 0.0276(19) 0.050(3) 0.047(3) 0.020(2) 0.0207(19) 0.0192(18)
C16 0.041(2) 0.072(3) 0.045(3) 0.024(3) 0.018(2) 0.026(2)
C17 0.052(3) 0.050(3) 0.070(3) 0.037(3) 0.038(3) 0.030(2)
C18 0.046(3) 0.056(3) 0.055(3) 0.010(2) 0.025(2) 0.027(2)
C19 0.060(3) 0.065(3) 0.053(3) 0.032(3) 0.037(2) 0.034(3)
C20 0.041(2) 0.057(3) 0.069(4) 0.022(3) 0.029(2) 0.013(2)
C21 0.074(3) 0.033(2) 0.048(3) -0.003(2) 0.032(3) -0.005(2)
C22 0.043(2) 0.029(2) 0.057(3) 0.014(2) 0.000(2) -0.0042(18)
C23 0.031(2) 0.033(2) 0.066(3) 0.014(2) 0.024(2) 0.0092(17)
C24 0.036(2) 0.027(2) 0.054(3) 0.0165(19) 0.016(2) 0.0102(17)
C25 0.036(2) 0.031(2) 0.078(4) 0.011(2) 0.031(2) 0.0092(18)
C26 0.193(9) 0.065(4) 0.085(5) -0.016(4) 0.097(6) -0.026(5)
C27 0.069(4) 0.065(4) 0.112(6) 0.042(4) -0.028(4) -0.007(3)
C28 0.056(3) 0.051(3) 0.141(6) 0.017(4) 0.064(4) 0.014(3)
C29 0.086(4) 0.051(3) 0.057(4) 0.029(3) 0.004(3) 0.001(3)
C30 0.053(3) 0.046(3) 0.207(9) 0.005(4) 0.068(5) 0.021(3)
C31 0.102(12) 0.061(11) 0.075(14) 0.009(9) 0.000(10) -0.003(9)
C32 0.071(7) 0.051(7) 0.047(7) 0.017(5) -0.006(6) 0.012(6)
C33 0.084(12) 0.030(9) 0.065(12) 0.022(9) -0.007(10) -0.003(8)
C34 0.125(19) 0.031(7) 0.079(14) 0.018(8) -0.006(11) 0.018(8)
C35 0.077(9) 0.076(10) 0.055(8) 0.000(7) -0.002(7) 0.037(8)
C36 0.105(12) 0.054(9) 0.052(8) 0.026(7) 0.001(8) 0.012(8)
C37 0.072(9) 0.032(6) 0.047(8) 0.010(5) 0.010(6) 0.026(6)
C31A 0.16(3) 0.35(5) 0.066(15) 0.00(2) -0.009(16) 0.13(3)
C32A 0.050(7) 0.125(16) 0.044(7) 0.003(9) 0.004(6) 0.036(9)
C33A 0.084(11) 0.053(10) 0.051(9) 0.032(8) 0.000(8) 0.012(8)
C34A 0.084(12) 0.060(9) 0.085(11) 0.001(8) 0.005(9) 0.039(8)
C35A 0.083(10) 0.117(14) 0.054(8) 0.009(9) 0.013(7) 0.060(11)
C36A 0.080(12) 0.092(16) 0.073(14) 0.036(12) -0.009(9) -0.025(11)
C37A 0.088(12) 0.058(12) 0.073(14) 0.003(10) -0.007(11) 0.041(9)
C38 0.059(10) 0.065(9) 0.071(11) 0.020(8) 0.017(9) 0.002(7)
C39 0.071(8) 0.054(7) 0.073(9) 0.025(7) 0.025(7) 0.000(6)
C40 0.038(6) 0.057(9) 0.080(12) 0.033(9) 0.011(7) 0.005(6)
C41 0.073(10) 0.051(10) 0.070(10) 0.022(8) -0.014(8) -0.013(7)
C42 0.062(7) 0.062(8) 0.103(12) 0.040(8) 0.023(8) 0.008(6)
C43 0.058(7) 0.067(8) 0.071(9) 0.027(7) -0.005(7) 0.010(6)
C44 0.080(10) 0.047(10) 0.045(9) 0.008(9) 0.004(7) 0.001(7)
C38A 0.140(16) 0.062(10) 0.109(14) 0.036(9) 0.095(14) 0.018(10)
C39A 0.066(8) 0.048(7) 0.066(8) 0.021(6) 0.030(7) 0.001(6)
C40A 0.070(9) 0.058(10) 0.038(7) 0.007(7) 0.006(6) 0.019(7)
C41A 0.096(11) 0.062(10) 0.060(10) 0.009(7) -0.004(8) 0.013(8)
C42A 0.055(10) 0.085(11) 0.074(11) 0.019(8) 0.005(8) 0.009(9)
C43A 0.068(8) 0.058(8) 0.066(9) 0.026(7) 0.018(7) 0.004(6)
C44A 0.058(8) 0.057(9) 0.055(9) 0.016(7) 0.022(7) 0.001(7)

loop_
_atom_type_symbol
_atom_type_description
_atom_type_scat_dispersion_real
_atom_type_scat_dispersion_imag
_atom_type_scat_source
C C 0.0033 0.0016 'International Tables Vol C Tables 4.2.6.8 and 6.1.1.4'
H H 0.0000 0.0000 'International Tables Vol C Tables 4.2.6.8 and 6.1.1.4'
F F 0.0171 0.0103 'International Tables Vol C Tables 4.2.6.8 and 6.1.1.4'
Cr Cr 0.3209 0.6236 'International Tables Vol C Tables 4.2.6.8 and 6.1.1.4'

loop_
_geom_angle_atom_site_label_1
_geom_angle_atom_site_label_2
_geom_angle_atom_site_label_3
_geom_angle
_geom_angle_site_symmetry_1
_geom_angle_site_symmetry_3
F1 Cr1 F3 95.44(11) . .
F1 Cr1 F2 91.36(10) . .
F3 Cr1 F2 93.13(10) . .
F1 Cr1 C1 100.23(14) . .
F3 Cr1 C1 156.32(12) . .
F2 Cr1 C1 104.05(13) . .
F1 Cr1 C5 92.78(13) . .
F3 Cr1 C5 124.20(13) . .
F2 Cr1 C5 141.77(13) . .
C1 Cr1 C5 37.91(15) . .
F1 Cr1 C2 135.67(14) . .
F3 Cr1 C2 128.84(13) . .
F2 Cr1 C2 88.43(13) . .
C1 Cr1 C2 37.81(16) . .
C5 Cr1 C2 62.86(15) . .
F1 Cr1 C3 155.30(13) . .
F3 Cr1 C3 96.13(13) . .
F2 Cr1 C3 109.69(12) . .
C1 Cr1 C3 62.98(15) . .
C5 Cr1 C3 62.73(15) . .
C2 Cr1 C3 37.25(15) . .
F1 Cr1 C4 119.82(13) . .
F3 Cr1 C4 93.91(13) . .
F2 Cr1 C4 147.12(13) . .
C1 Cr1 C4 62.89(15) . .
C5 Cr1 C4 37.28(15) . .
C2 Cr1 C4 62.49(15) . .
C3 Cr1 C4 37.57(14) . .
F2 Cr2 F5 90.61(10) . .
F2 Cr2 F4 92.19(10) . .
F5 Cr2 F4 94.69(9) . .
F2 Cr2 C12 96.09(13) . .
F5 Cr2 C12 153.94(13) . .
F4 Cr2 C12 110.13(14) . .
F2 Cr2 C11 92.86(13) . .
F5 Cr2 C11 116.76(14) . .
F4 Cr2 C11 148.07(14) . .
C12 Cr2 C11 37.95(17) . .
F2 Cr2 C13 129.73(13) . .
F5 Cr2 C13 139.21(13) . .
F4 Cr2 C13 90.10(13) . .
C12 Cr2 C13 37.55(16) . .
C11 Cr2 C13 62.88(16) . .
F2 Cr2 C14 155.53(13) . .
F5 Cr2 C14 103.09(13) . .
F4 Cr2 C14 106.54(14) . .
C12 Cr2 C14 63.05(15) . .
C11 Cr2 C14 62.92(16) . .
C13 Cr2 C14 37.58(16) . .
F2 Cr2 C15 123.17(13) . .
F5 Cr2 C15 92.39(13) . .
F4 Cr2 C15 143.85(14) . .
C12 Cr2 C15 62.93(15) . .
C11 Cr2 C15 37.48(15) . .
C13 Cr2 C15 62.58(16) . .
C14 Cr2 C15 37.49(16) . .
F7 Cr3 F3 94.66(11) . .
F7 Cr3 F6 92.71(10) . .
F3 Cr3 F6 94.21(10) . .
F7 Cr3 C22 100.79(16) . .
F3 Cr3 C22 155.27(14) . .
F6 Cr3 C22 104.13(16) . .
F7 Cr3 C23 92.99(13) . .
F3 Cr3 C23 123.13(15) . .
F6 Cr3 C23 141.54(15) . .
C22 Cr3 C23 37.52(19) . .
F7 Cr3 C24 119.33(14) . .
F3 Cr3 C24 92.72(13) . .
F6 Cr3 C24 146.51(14) . .
C22 Cr3 C24 62.89(17) . .
C23 Cr3 C24 37.31(15) . .
F7 Cr3 C21 136.37(17) . .
F3 Cr3 C21 128.77(17) . .
F6 Cr3 C21 88.47(15) . .
C22 Cr3 C21 37.6(2) . .
C23 Cr3 C21 62.08(18) . .
C24 Cr3 C21 62.12(18) . .
F7 Cr3 C25 154.57(13) . .
F3 Cr3 C25 95.67(15) . .
F6 Cr3 C25 109.60(15) . .
C22 Cr3 C25 62.79(17) . .
C23 Cr3 C25 61.99(15) . .
C24 Cr3 C25 37.02(17) . .
C21 Cr3 C25 37.21(19) . .
F8 Cr4 F6 94.16(11) . 2_775
F8 Cr4 F4 92.11(10) . 2_775
F6 Cr4 F4 91.09(9) 2_775 2_775
F8 Cr4 F5 92.47(11) . .
F6 Cr4 F5 89.89(9) 2_775 .
F4 Cr4 F5 175.24(11) 2_775 .
F8 Cr4 F9 94.74(10) . .
F6 Cr4 F9 171.09(11) 2_775 .
F4 Cr4 F9 88.18(9) 2_775 .
F5 Cr4 F9 90.13(9) . .
F8 Cr4 F9 173.69(10) . 2_775
F6 Cr4 F9 92.16(10) 2_775 2_775
F4 Cr4 F9 87.85(10) 2_775 2_775
F5 Cr4 F9 87.46(10) . 2_775
F9 Cr4 F9 78.94(10) . 2_775
Cr2 F2 Cr1 151.68(13) . .
Cr1 F3 Cr3 166.17(13) . .
Cr4 F4 Cr2 134.02(12) 2_775 .
Cr4 F5 Cr2 132.98(13) . .
Cr4 F6 Cr3 144.38(13) 2_775 .
Cr4 F9 Cr4 101.05(10) . 2_775
C5 C1 C2 107.8(3) . .
C5 C1 C6 125.0(4) . .
C2 C1 C6 127.2(4) . .
C5 C1 Cr1 71.8(2) . .
C2 C1 Cr1 72.3(2) . .
C6 C1 Cr1 120.5(3) . .
C3 C2 C1 108.0(3) . .
C3 C2 C7 126.6(4) . .
C1 C2 C7 125.3(4) . .
C3 C2 Cr1 71.5(2) . .
C1 C2 Cr1 69.9(2) . .
C7 C2 Cr1 122.1(3) . .
C2 C3 C4 107.9(3) . .
C2 C3 C8 127.0(4) . .
C4 C3 C8 125.1(4) . .
C2 C3 Cr1 71.3(2) . .
C4 C3 Cr1 71.3(2) . .
C8 C3 Cr1 121.2(3) . .
C5 C4 C3 108.1(3) . .
C5 C4 C9 126.9(4) . .
C3 C4 C9 125.0(4) . .
C5 C4 Cr1 70.7(2) . .
C3 C4 Cr1 71.1(2) . .
C9 C4 Cr1 123.3(3) . .
C4 C5 C1 108.1(4) . .
C4 C5 C10 126.6(4) . .
C1 C5 C10 125.4(4) . .
C4 C5 Cr1 72.0(2) . .
C1 C5 Cr1 70.3(2) . .
C10 C5 Cr1 122.2(3) . .
C1 C6 H6A 109.5 . .
C1 C6 H6B 109.5 . .
H6A C6 H6B 109.5 . .
C1 C6 H6C 109.5 . .
H6A C6 H6C 109.5 . .
H6B C6 H6C 109.5 . .
C2 C7 H7A 109.5 . .
C2 C7 H7B 109.5 . .
H7A C7 H7B 109.5 . .
C2 C7 H7C 109.5 . .
H7A C7 H7C 109.5 . .
H7B C7 H7C 109.5 . .
C3 C8 H8A 109.5 . .
C3 C8 H8B 109.5 . .
H8A C8 H8B 109.5 . .
C3 C8 H8C 109.5 . .
H8A C8 H8C 109.5 . .
H8B C8 H8C 109.5 . .
C4 C9 H9A 109.5 . .
C4 C9 H9B 109.5 . .
H9A C9 H9B 109.5 . .
C4 C9 H9C 109.5 . .
H9A C9 H9C 109.5 . .
H9B C9 H9C 109.5 . .
C5 C10 H10A 109.5 . .
C5 C10 H10B 109.5 . .
H10A C10 H10B 109.5 . .
C5 C10 H10C 109.5 . .
H10A C10 H10C 109.5 . .
H10B C10 H10C 109.5 . .
C15 C11 C12 108.0(4) . .
C15 C11 C16 127.3(4) . .
C12 C11 C16 124.7(4) . .
C15 C11 Cr2 72.5(2) . .
C12 C11 Cr2 70.5(2) . .
C16 C11 Cr2 122.0(3) . .
C13 C12 C11 108.0(4) . .
C13 C12 C17 127.5(4) . .
C11 C12 C17 124.5(4) . .
C13 C12 Cr2 71.8(2) . .
C11 C12 Cr2 71.5(2) . .
C17 C12 Cr2 123.5(3) . .
C12 C13 C14 108.4(4) . .
C12 C13 C18 126.7(4) . .
C14 C13 C18 124.8(4) . .
C12 C13 Cr2 70.6(2) . .
C14 C13 Cr2 71.5(2) . .
C18 C13 Cr2 121.0(3) . .
C13 C14 C15 107.9(4) . .
C13 C14 C19 126.3(4) . .
C15 C14 C19 125.6(4) . .
C13 C14 Cr2 71.0(2) . .
C15 C14 Cr2 72.1(2) . .
C19 C14 Cr2 125.2(3) . .
C11 C15 C14 107.6(4) . .
C11 C15 C20 127.2(4) . .
C14 C15 C20 125.1(4) . .
C11 C15 Cr2 70.1(2) . .
C14 C15 Cr2 70.4(2) . .
C20 C15 Cr2 124.0(3) . .
C11 C16 H16A 109.5 . .
C11 C16 H16B 109.5 . .
H16A C16 H16B 109.5 . .
C11 C16 H16C 109.5 . .
H16A C16 H16C 109.5 . .
H16B C16 H16C 109.5 . .
C12 C17 H17A 109.5 . .
C12 C17 H17B 109.5 . .
H17A C17 H17B 109.5 . .
C12 C17 H17C 109.5 . .
H17A C17 H17C 109.5 . .
H17B C17 H17C 109.5 . .
C13 C18 H18A 109.5 . .
C13 C18 H18B 109.5 . .
H18A C18 H18B 109.5 . .
C13 C18 H18C 109.5 . .
H18A C18 H18C 109.5 . .
H18B C18 H18C 109.5 . .
C14 C19 H19A 109.5 . .
C14 C19 H19B 109.5 . .
H19A C19 H19B 109.5 . .
C14 C19 H19C 109.5 . .
H19A C19 H19C 109.5 . .
H19B C19 H19C 109.5 . .
C15 C20 H20A 109.5 . .
C15 C20 H20B 109.5 . .
H20A C20 H20B 109.5 . .
C15 C20 H20C 109.5 . .
H20A C20 H20C 109.5 . .
H20B C20 H20C 109.5 . .
C25 C21 C22 108.1(4) . .
C25 C21 C26 126.0(6) . .
C22 C21 C26 125.9(6) . .
C25 C21 Cr3 71.6(3) . .
C22 C21 Cr3 69.9(3) . .
C26 C21 Cr3 123.5(4) . .
C23 C22 C21 107.4(4) . .
C23 C22 C27 124.8(6) . .
C21 C22 C27 127.7(6) . .
C23 C22 Cr3 72.2(3) . .
C21 C22 Cr3 72.5(3) . .
C27 C22 Cr3 119.1(4) . .
C22 C23 C24 108.5(4) . .
C22 C23 C28 125.4(5) . .
C24 C23 C28 125.9(5) . .
C22 C23 Cr3 70.3(2) . .
C24 C23 Cr3 71.6(2) . .
C28 C23 Cr3 120.9(3) . .
C25 C24 C23 107.9(4) . .
C25 C24 C29 126.0(4) . .
C23 C24 C29 126.1(5) . .
C25 C24 Cr3 71.8(2) . .
C23 C24 Cr3 71.1(2) . .
C29 C24 Cr3 124.0(3) . .
C24 C25 C21 108.0(4) . .
C24 C25 C30 125.6(6) . .
C21 C25 C30 126.3(6) . .
C24 C25 Cr3 71.1(2) . .
C21 C25 Cr3 71.2(3) . .
C30 C25 Cr3 121.4(3) . .
C21 C26 H26A 109.5 . .
C21 C26 H26B 109.5 . .
H26A C26 H26B 109.5 . .
C21 C26 H26C 109.5 . .
H26A C26 H26C 109.5 . .
H26B C26 H26C 109.5 . .
C22 C27 H27A 109.5 . .
C22 C27 H27B 109.5 . .
H27A C27 H27B 109.5 . .
C22 C27 H27C 109.5 . .
H27A C27 H27C 109.5 . .
H27B C27 H27C 109.5 . .
C23 C28 H28A 109.5 . .
C23 C28 H28B 109.5 . .
H28A C28 H28B 109.5 . .
C23 C28 H28C 109.5 . .
H28A C28 H28C 109.5 . .
H28B C28 H28C 109.5 . .
C24 C29 H29A 109.5 . .
C24 C29 H29B 109.5 . .
H29A C29 H29B 109.5 . .
C24 C29 H29C 109.5 . .
H29A C29 H29C 109.5 . .
H29B C29 H29C 109.5 . .
C25 C30 H30A 109.5 . .
C25 C30 H30B 109.5 . .
H30A C30 H30B 109.5 . .
C25 C30 H30C 109.5 . .
H30A C30 H30C 109.5 . .
H30B C30 H30C 109.5 . .
C32 C31 H31A 109.5 . .
C32 C31 H31B 109.5 . .
H31A C31 H31B 109.5 . .
C32 C31 H31C 109.5 . .
H31A C31 H31C 109.5 . .
H31B C31 H31C 109.5 . .
C33 C32 C37 120.0 . .
C33 C32 C31 118.6(10) . .
C37 C32 C31 121.4(10) . .
C32 C33 C34 120.0 . .
C32 C33 H33 120.0 . .
C34 C33 H33 120.0 . .
C35 C34 C33 120.0 . .
C35 C34 H34 120.0 . .
C33 C34 H34 120.0 . .
C36 C35 C34 120.0 . .
C36 C35 H35 120.0 . .
C34 C35 H35 120.0 . .
C37 C36 C35 120.0 . .
C37 C36 H36 120.0 . .
C35 C36 H36 120.0 . .
C36 C37 C32 120.0 . .
C36 C37 H37 120.0 . .
C32 C37 H37 120.0 . .
C32A C31A H31D 109.5 . .
C32A C31A H31E 109.5 . .
H31D C31A H31E 109.5 . .
C32A C31A H31F 109.5 . .
H31D C31A H31F 109.5 . .
H31E C31A H31F 109.5 . .
C33A C32A C37A 120.0 . .
C33A C32A C31A 111.5(15) . .
C37A C32A C31A 128.4(15) . .
C32A C33A C34A 120.0 . .
C32A C33A H33A 120.0 . .
C34A C33A H33A 120.0 . .
C35A C34A C33A 120.0 . .
C35A C34A H34A 120.0 . .
C33A C34A H34A 120.0 . .
C34A C35A C36A 120.0 . .
C34A C35A H35A 120.0 . .
C36A C35A H35A 120.0 . .
C37A C36A C35A 120.0 . .
C37A C36A H36A 120.0 . .
C35A C36A H36A 120.0 . .
C36A C37A C32A 120.0 . .
C36A C37A H37A 120.0 . .
C32A C37A H37A 120.0 . .
C39 C38 H38A 109.5 . .
C39 C38 H38B 109.5 . .
H38A C38 H38B 109.5 . .
C39 C38 H38C 109.5 . .
H38A C38 H38C 109.5 . .
H38B C38 H38C 109.5 . .
C40 C39 C44 120.0 . .
C40 C39 C38 120.3(10) . .
C44 C39 C38 119.6(10) . .
C41 C40 C39 120.0 . .
C41 C40 H40 120.0 . .
C39 C40 H40 120.0 . .
C40 C41 C42 120.0 . .
C40 C41 H41 120.0 . .
C42 C41 H41 120.0 . .
C43 C42 C41 120.0 . .
C43 C42 H42 120.0 . .
C41 C42 H42 120.0 . .
C42 C43 C44 120.0 . .
C42 C43 H43 120.0 . .
C44 C43 H43 120.0 . .
C43 C44 C39 120.0 . .
C43 C44 H44 120.0 . .
C39 C44 H44 120.0 . .
C39A C38A H38D 109.5 . .
C39A C38A H38E 109.5 . .
H38D C38A H38E 109.5 . .
C39A C38A H38F 109.5 . .
H38D C38A H38F 109.5 . .
H38E C38A H38F 109.5 . .
C40A C39A C44A 120.0 . .
C40A C39A C38A 119.3(10) . .
C44A C39A C38A 120.6(10) . .
C41A C40A C39A 120.0 . .
C41A C40A H40A 120.0 . .
C39A C40A H40A 120.0 . .
C40A C41A C42A 120.0 . .
C40A C41A H41A 120.0 . .
C42A C41A H41A 120.0 . .
C43A C42A C41A 120.0 . .
C43A C42A H42A 120.0 . .
C41A C42A H42A 120.0 . .
C42A C43A C44A 120.0 . .
C42A C43A H43A 120.0 . .
C44A C43A H43A 120.0 . .
C43A C44A C39A 120.0 . .
C43A C44A H44A 120.0 . .
C39A C44A H44A 120.0 . .

loop_
_geom_bond_atom_site_label_1
_geom_bond_atom_site_label_2
_geom_bond_distance
_geom_bond_site_symmetry_2
Cr1 F1 1.859(2) .
Cr1 F3 1.947(2) .
Cr1 F2 1.957(2) .
Cr1 C1 2.185(4) .
Cr1 C5 2.204(4) .
Cr1 C2 2.217(4) .
Cr1 C3 2.220(4) .
Cr1 C4 2.222(4) .
Cr2 F2 1.932(2) .
Cr2 F5 1.951(2) .
Cr2 F4 1.955(2) .
Cr2 C12 2.187(4) .
Cr2 C11 2.201(4) .
Cr2 C13 2.203(4) .
Cr2 C14 2.209(4) .
Cr2 C15 2.232(4) .
Cr3 F7 1.857(2) .
Cr3 F3 1.952(2) .
Cr3 F6 1.968(2) .
Cr3 C22 2.181(4) .
Cr3 C23 2.206(4) .
Cr3 C24 2.212(4) .
Cr3 C21 2.215(5) .
Cr3 C25 2.221(4) .
Cr4 F8 1.821(2) .
Cr4 F6 1.900(2) 2_775
Cr4 F4 1.911(2) 2_775
Cr4 F5 1.926(2) .
Cr4 F9 1.930(2) .
Cr4 F9 1.969(2) 2_775
F4 Cr4 1.911(2) 2_775
F6 Cr4 1.900(2) 2_775
F9 Cr4 1.969(2) 2_775
C1 C5 1.426(6) .
C1 C2 1.427(6) .
C1 C6 1.500(6) .
C2 C3 1.417(6) .
C2 C7 1.496(6) .
C3 C4 1.430(6) .
C3 C8 1.511(6) .
C4 C5 1.415(6) .
C4 C9 1.506(6) .
C5 C10 1.501(6) .
C6 H6A 0.9800 .
C6 H6B 0.9800 .
C6 H6C 0.9800 .
C7 H7A 0.9800 .
C7 H7B 0.9800 .
C7 H7C 0.9800 .
C8 H8A 0.9800 .
C8 H8B 0.9800 .
C8 H8C 0.9800 .
C9 H9A 0.9800 .
C9 H9B 0.9800 .
C9 H9C 0.9800 .
C10 H10A 0.9800 .
C10 H10B 0.9800 .
C10 H10C 0.9800 .
C11 C15 1.425(6) .
C11 C12 1.427(6) .
C11 C16 1.497(7) .
C12 C13 1.413(6) .
C12 C17 1.503(6) .
C13 C14 1.421(6) .
C13 C18 1.504(7) .
C14 C15 1.427(6) .
C14 C19 1.500(6) .
C15 C20 1.478(6) .
C16 H16A 0.9800 .
C16 H16B 0.9800 .
C16 H16C 0.9800 .
C17 H17A 0.9800 .
C17 H17B 0.9800 .
C17 H17C 0.9800 .
C18 H18A 0.9800 .
C18 H18B 0.9800 .
C18 H18C 0.9800 .
C19 H19A 0.9800 .
C19 H19B 0.9800 .
C19 H19C 0.9800 .
C20 H20A 0.9800 .
C20 H20B 0.9800 .
C20 H20C 0.9800 .
C21 C25 1.415(7) .
C21 C22 1.417(7) .
C21 C26 1.494(8) .
C22 C23 1.411(7) .
C22 C27 1.508(7) .
C23 C24 1.413(6) .
C23 C28 1.498(7) .
C24 C25 1.407(6) .
C24 C29 1.502(7) .
C25 C30 1.511(6) .
C26 H26A 0.9800 .
C26 H26B 0.9800 .
C26 H26C 0.9800 .
C27 H27A 0.9800 .
C27 H27B 0.9800 .
C27 H27C 0.9800 .
C28 H28A 0.9800 .
C28 H28B 0.9800 .
C28 H28C 0.9800 .
C29 H29A 0.9800 .
C29 H29B 0.9800 .
C29 H29C 0.9800 .
C30 H30A 0.9800 .
C30 H30B 0.9800 .
C30 H30C 0.9800 .
C31 C32 1.451(15) .
C31 H31A 0.9800 .
C31 H31B 0.9800 .
C31 H31C 0.9800 .
C32 C33 1.3900 .
C32 C37 1.3900 .
C33 C34 1.3900 .
C33 H33 0.9500 .
C34 C35 1.3900 .
C34 H34 0.9500 .
C35 C36 1.3900 .
C35 H35 0.9500 .
C36 C37 1.3900 .
C36 H36 0.9500 .
C37 H37 0.9500 .
C31A C32A 1.42(3) .
C31A H31D 0.9800 .
C31A H31E 0.9800 .
C31A H31F 0.9800 .
C32A C33A 1.3900 .
C32A C37A 1.3900 .
C33A C34A 1.3900 .
C33A H33A 0.9500 .
C34A C35A 1.3900 .
C34A H34A 0.9500 .
C35A C36A 1.3900 .
C35A H35A 0.9500 .
C36A C37A 1.3900 .
C36A H36A 0.9500 .
C37A H37A 0.9500 .
C38 C39 1.497(13) .
C38 H38A 0.9800 .
C38 H38B 0.9800 .
C38 H38C 0.9800 .
C39 C40 1.3900 .
C39 C44 1.3900 .
C40 C41 1.3900 .
C40 H40 0.9500 .
C41 C42 1.3900 .
C41 H41 0.9500 .
C42 C43 1.3900 .
C42 H42 0.9500 .
C43 C44 1.3900 .
C43 H43 0.9500 .
C44 H44 0.9500 .
C38A C39A 1.476(18) .
C38A H38D 0.9800 .
C38A H38E 0.9800 .
C38A H38F 0.9800 .
C39A C40A 1.3900 .
C39A C44A 1.3900 .
C40A C41A 1.3900 .
C40A H40A 0.9500 .
C41A C42A 1.3900 .
C41A H41A 0.9500 .
C42A C43A 1.3900 .
C42A H42A 0.9500 .
C43A C44A 1.3900 .
C43A H43A 0.9500 .
C44A H44A 0.9500 .

loop_
_geom_torsion_atom_site_label_1
_geom_torsion_atom_site_label_2
_geom_torsion_atom_site_label_3
_geom_torsion_atom_site_label_4
_geom_torsion
_geom_torsion_site_symmetry_1
_geom_torsion_site_symmetry_4
F5 Cr2 F2 Cr1 105.4(3) . .
F4 Cr2 F2 Cr1 10.7(3) . .
C12 Cr2 F2 Cr1 -99.8(3) . .
C11 Cr2 F2 Cr1 -137.8(3) . .
C13 Cr2 F2 Cr1 -81.3(3) . .
C14 Cr2 F2 Cr1 -129.8(3) . .
C15 Cr2 F2 Cr1 -161.3(3) . .
F1 Cr1 F2 Cr2 86.1(3) . .
F3 Cr1 F2 Cr2 -9.4(3) . .
C1 Cr1 F2 Cr2 -173.0(3) . .
C5 Cr1 F2 Cr2 -177.7(2) . .
C2 Cr1 F2 Cr2 -138.3(3) . .
C3 Cr1 F2 Cr2 -107.1(3) . .
C4 Cr1 F2 Cr2 -111.6(3) . .
F1 Cr1 F3 Cr3 77.2(6) . .
F2 Cr1 F3 Cr3 168.9(5) . .
C1 Cr1 F3 Cr3 -54.2(7) . .
C5 Cr1 F3 Cr3 -19.9(6) . .
C2 Cr1 F3 Cr3 -100.6(6) . .
C3 Cr1 F3 Cr3 -80.9(6) . .
C4 Cr1 F3 Cr3 -43.3(6) . .
F7 Cr3 F3 Cr1 72.2(5) . .
F6 Cr3 F3 Cr1 165.3(5) . .
C22 Cr3 F3 Cr1 -56.5(7) . .
C23 Cr3 F3 Cr1 -24.4(6) . .
C24 Cr3 F3 Cr1 -47.5(6) . .
C21 Cr3 F3 Cr1 -103.3(6) . .
C25 Cr3 F3 Cr1 -84.5(6) . .
F2 Cr2 F4 Cr4 109.37(17) . 2_775
F5 Cr2 F4 Cr4 18.58(18) . 2_775
C12 Cr2 F4 Cr4 -153.33(18) . 2_775
C11 Cr2 F4 Cr4 -151.7(2) . 2_775
C13 Cr2 F4 Cr4 -120.87(19) . 2_775
C14 Cr2 F4 Cr4 -86.6(2) . 2_775
C15 Cr2 F4 Cr4 -82.0(3) . 2_775
F8 Cr4 F5 Cr2 143.15(17) . .
F6 Cr4 F5 Cr2 -122.70(17) 2_775 .
F4 Cr4 F5 Cr2 -20.8(13) 2_775 .
F9 Cr4 F5 Cr2 48.39(17) . .
F9 Cr4 F5 Cr2 -30.53(16) 2_775 .
F2 Cr2 F5 Cr4 -107.11(17) . .
F4 Cr2 F5 Cr4 -14.87(17) . .
C12 Cr2 F5 Cr4 147.6(3) . .
C11 Cr2 F5 Cr4 159.38(17) . .
C13 Cr2 F5 Cr4 80.7(2) . .
C14 Cr2 F5 Cr4 93.33(19) . .
C15 Cr2 F5 Cr4 129.66(19) . .
F7 Cr3 F6 Cr4 109.8(2) . 2_775
F3 Cr3 F6 Cr4 15.0(2) . 2_775
C22 Cr3 F6 Cr4 -148.3(2) . 2_775
C23 Cr3 F6 Cr4 -151.9(2) . 2_775
C24 Cr3 F6 Cr4 -86.4(3) . 2_775
C21 Cr3 F6 Cr4 -113.8(3) . 2_775
C25 Cr3 F6 Cr4 -82.6(3) . 2_775
F8 Cr4 F9 Cr4 -179.88(10) . 2_775
F6 Cr4 F9 Cr4 2.7(6) 2_775 2_775
F4 Cr4 F9 Cr4 88.16(10) 2_775 2_775
F5 Cr4 F9 Cr4 -87.39(10) . 2_775
F9 Cr4 F9 Cr4 0.000(2) 2_775 2_775
F1 Cr1 C1 C5 -81.3(2) . .
F3 Cr1 C1 C5 49.4(4) . .
F2 Cr1 C1 C5 -175.3(2) . .
C2 Cr1 C1 C5 116.3(3) . .
C3 Cr1 C1 C5 79.5(2) . .
C4 Cr1 C1 C5 37.1(2) . .
F1 Cr1 C1 C2 162.4(2) . .
F3 Cr1 C1 C2 -67.0(4) . .
F2 Cr1 C1 C2 68.4(2) . .
C5 Cr1 C1 C2 -116.3(3) . .
C3 Cr1 C1 C2 -36.8(2) . .
C4 Cr1 C1 C2 -79.2(2) . .
F1 Cr1 C1 C6 39.2(4) . .
F3 Cr1 C1 C6 169.8(3) . .
F2 Cr1 C1 C6 -54.9(4) . .
C5 Cr1 C1 C6 120.4(5) . .
C2 Cr1 C1 C6 -123.2(5) . .
C3 Cr1 C1 C6 -160.1(4) . .
C4 Cr1 C1 C6 157.5(4) . .
C5 C1 C2 C3 -1.8(5) . .
C6 C1 C2 C3 176.9(4) . .
Cr1 C1 C2 C3 61.6(3) . .
C5 C1 C2 C7 -179.2(4) . .
C6 C1 C2 C7 -0.5(7) . .
Cr1 C1 C2 C7 -115.7(4) . .
C5 C1 C2 Cr1 -63.4(3) . .
C6 C1 C2 Cr1 115.3(4) . .
F1 Cr1 C2 C3 -143.3(2) . .
F3 Cr1 C2 C3 33.6(3) . .
F2 Cr1 C2 C3 126.4(2) . .
C1 Cr1 C2 C3 -118.1(3) . .
C5 Cr1 C2 C3 -79.8(2) . .
C4 Cr1 C2 C3 -37.7(2) . .
F1 Cr1 C2 C1 -25.2(3) . .
F3 Cr1 C2 C1 151.7(2) . .
F2 Cr1 C2 C1 -115.6(2) . .
C5 Cr1 C2 C1 38.2(2) . .
C3 Cr1 C2 C1 118.1(3) . .
C4 Cr1 C2 C1 80.4(2) . .
F1 Cr1 C2 C7 94.5(4) . .
F3 Cr1 C2 C7 -88.6(4) . .
F2 Cr1 C2 C7 4.2(4) . .
C1 Cr1 C2 C7 119.7(5) . .
C5 Cr1 C2 C7 158.0(4) . .
C3 Cr1 C2 C7 -122.2(5) . .
C4 Cr1 C2 C7 -159.9(4) . .
C1 C2 C3 C4 1.6(5) . .
C7 C2 C3 C4 179.0(4) . .
Cr1 C2 C3 C4 62.3(3) . .
C1 C2 C3 C8 -176.0(4) . .
C7 C2 C3 C8 1.3(7) . .
Cr1 C2 C3 C8 -115.4(4) . .
C1 C2 C3 Cr1 -60.6(3) . .
C7 C2 C3 Cr1 116.7(4) . .
F1 Cr1 C3 C2 88.2(4) . .
F3 Cr1 C3 C2 -154.3(2) . .
F2 Cr1 C3 C2 -58.8(3) . .
C1 Cr1 C3 C2 37.4(2) . .
C5 Cr1 C3 C2 80.2(3) . .
C4 Cr1 C3 C2 117.2(4) . .
F1 Cr1 C3 C4 -29.0(5) . .
F3 Cr1 C3 C4 88.4(2) . .
F2 Cr1 C3 C4 -176.0(2) . .
C1 Cr1 C3 C4 -79.9(3) . .
C5 Cr1 C3 C4 -37.0(2) . .
C2 Cr1 C3 C4 -117.2(4) . .
F1 Cr1 C3 C8 -149.3(3) . .
F3 Cr1 C3 C8 -31.8(3) . .
F2 Cr1 C3 C8 63.7(4) . .
C1 Cr1 C3 C8 159.9(4) . .
C5 Cr1 C3 C8 -157.3(4) . .
C2 Cr1 C3 C8 122.5(4) . .
C4 Cr1 C3 C8 -120.3(4) . .
C2 C3 C4 C5 -0.9(5) . .
C8 C3 C4 C5 176.8(4) . .
Cr1 C3 C4 C5 61.4(3) . .
C2 C3 C4 C9 179.7(4) . .
C8 C3 C4 C9 -2.6(7) . .
Cr1 C3 C4 C9 -118.0(4) . .
C2 C3 C4 Cr1 -62.2(3) . .
C8 C3 C4 Cr1 115.5(4) . .
F1 Cr1 C4 C5 48.6(3) . .
F3 Cr1 C4 C5 147.2(2) . .
F2 Cr1 C4 C5 -110.9(3) . .
C1 Cr1 C4 C5 -37.7(2) . .
C2 Cr1 C4 C5 -80.5(3) . .
C3 Cr1 C4 C5 -117.9(4) . .
F1 Cr1 C4 C3 166.5(2) . .
F3 Cr1 C4 C3 -95.0(2) . .
F2 Cr1 C4 C3 6.9(4) . .
C1 Cr1 C4 C3 80.1(3) . .
C5 Cr1 C4 C3 117.9(4) . .
C2 Cr1 C4 C3 37.4(2) . .
F1 Cr1 C4 C9 -73.5(4) . .
F3 Cr1 C4 C9 25.1(3) . .
F2 Cr1 C4 C9 127.0(3) . .
C1 Cr1 C4 C9 -159.8(4) . .
C5 Cr1 C4 C9 -122.1(5) . .
C2 Cr1 C4 C9 157.4(4) . .
C3 Cr1 C4 C9 120.0(5) . .
C3 C4 C5 C1 -0.2(5) . .
C9 C4 C5 C1 179.2(4) . .
Cr1 C4 C5 C1 61.4(3) . .
C3 C4 C5 C10 -178.8(4) . .
C9 C4 C5 C10 0.6(7) . .
Cr1 C4 C5 C10 -117.1(4) . .
C3 C4 C5 Cr1 -61.7(3) . .
C9 C4 C5 Cr1 117.7(4) . .
C2 C1 C5 C4 1.2(5) . .
C6 C1 C5 C4 -177.5(4) . .
Cr1 C1 C5 C4 -62.5(3) . .
C2 C1 C5 C10 179.8(4) . .
C6 C1 C5 C10 1.1(7) . .
Cr1 C1 C5 C10 116.1(4) . .
C2 C1 C5 Cr1 63.7(3) . .
C6 C1 C5 Cr1 -115.0(4) . .
F1 Cr1 C5 C4 -139.3(2) . .
F3 Cr1 C5 C4 -40.8(3) . .
F2 Cr1 C5 C4 124.9(2) . .
C1 Cr1 C5 C4 117.5(3) . .
C2 Cr1 C5 C4 79.4(3) . .
C3 Cr1 C5 C4 37.3(2) . .
F1 Cr1 C5 C1 103.1(2) . .
F3 Cr1 C5 C1 -158.4(2) . .
F2 Cr1 C5 C1 7.4(3) . .
C2 Cr1 C5 C1 -38.1(2) . .
C3 Cr1 C5 C1 -80.2(3) . .
C4 Cr1 C5 C1 -117.5(3) . .
F1 Cr1 C5 C10 -16.9(3) . .
F3 Cr1 C5 C10 81.6(4) . .
F2 Cr1 C5 C10 -112.7(3) . .
C1 Cr1 C5 C10 -120.1(4) . .
C2 Cr1 C5 C10 -158.2(4) . .
C3 Cr1 C5 C10 159.7(4) . .
C4 Cr1 C5 C10 122.4(5) . .
F2 Cr2 C11 C15 -146.6(3) . .
F5 Cr2 C11 C15 -54.5(3) . .
F4 Cr2 C11 C15 114.6(3) . .
C12 Cr2 C11 C15 117.1(4) . .
C13 Cr2 C11 C15 79.5(3) . .
C14 Cr2 C11 C15 37.1(3) . .
F2 Cr2 C11 C12 96.2(2) . .
F5 Cr2 C11 C12 -171.6(2) . .
F4 Cr2 C11 C12 -2.5(4) . .
C13 Cr2 C11 C12 -37.7(2) . .
C14 Cr2 C11 C12 -80.1(3) . .
C15 Cr2 C11 C12 -117.1(4) . .
F2 Cr2 C11 C16 -23.1(4) . .
F5 Cr2 C11 C16 69.0(4) . .
F4 Cr2 C11 C16 -121.9(4) . .
C12 Cr2 C11 C16 -119.4(5) . .
C13 Cr2 C11 C16 -157.0(4) . .
C14 Cr2 C11 C16 160.6(4) . .
C15 Cr2 C11 C16 123.5(5) . .
C15 C11 C12 C13 -0.2(4) . .
C16 C11 C12 C13 179.0(4) . .
Cr2 C11 C12 C13 63.0(3) . .
C15 C11 C12 C17 178.3(3) . .
C16 C11 C12 C17 -2.6(6) . .
Cr2 C11 C12 C17 -118.5(4) . .
C15 C11 C12 Cr2 -63.2(3) . .
C16 C11 C12 Cr2 116.0(4) . .
F2 Cr2 C12 C13 156.3(2) . .
F5 Cr2 C12 C13 -99.7(4) . .
F4 Cr2 C12 C13 61.7(3) . .
C11 Cr2 C12 C13 -116.9(3) . .
C14 Cr2 C12 C13 -37.1(2) . .
C15 Cr2 C12 C13 -79.4(3) . .
F2 Cr2 C12 C11 -86.8(2) . .
F5 Cr2 C12 C11 17.2(4) . .
F4 Cr2 C12 C11 178.6(2) . .
C13 Cr2 C12 C11 116.9(3) . .
C14 Cr2 C12 C11 79.7(3) . .
C15 Cr2 C12 C11 37.4(2) . .
F2 Cr2 C12 C17 32.8(4) . .
F5 Cr2 C12 C17 136.9(4) . .
F4 Cr2 C12 C17 -61.8(4) . .
C11 Cr2 C12 C17 119.7(5) . .
C13 Cr2 C12 C17 -123.5(5) . .
C14 Cr2 C12 C17 -160.6(5) . .
C15 Cr2 C12 C17 157.1(5) . .
C11 C12 C13 C14 -1.0(4) . .
C17 C12 C13 C14 -179.4(4) . .
Cr2 C12 C13 C14 61.8(3) . .
C11 C12 C13 C18 -177.5(4) . .
C17 C12 C13 C18 4.1(6) . .
Cr2 C12 C13 C18 -114.7(4) . .
C11 C12 C13 Cr2 -62.8(3) . .
C17 C12 C13 Cr2 118.8(4) . .
F2 Cr2 C13 C12 -31.3(3) . .
F5 Cr2 C13 C12 138.5(2) . .
F4 Cr2 C13 C12 -124.2(2) . .
C11 Cr2 C13 C12 38.1(2) . .
C14 Cr2 C13 C12 118.1(4) . .
C15 Cr2 C13 C12 80.4(3) . .
F2 Cr2 C13 C14 -149.4(2) . .
F5 Cr2 C13 C14 20.4(3) . .
F4 Cr2 C13 C14 117.7(2) . .
C12 Cr2 C13 C14 -118.1(4) . .
C11 Cr2 C13 C14 -80.0(3) . .
C15 Cr2 C13 C14 -37.7(2) . .
F2 Cr2 C13 C18 90.5(4) . .
F5 Cr2 C13 C18 -99.7(4) . .
F4 Cr2 C13 C18 -2.4(4) . .
C12 Cr2 C13 C18 121.8(5) . .
C11 Cr2 C13 C18 159.9(4) . .
C14 Cr2 C13 C18 -120.1(5) . .
C15 Cr2 C13 C18 -157.7(4) . .
C12 C13 C14 C15 1.8(4) . .
C18 C13 C14 C15 178.4(3) . .
Cr2 C13 C14 C15 63.1(3) . .
C12 C13 C14 C19 178.5(4) . .
C18 C13 C14 C19 -4.8(6) . .
Cr2 C13 C14 C19 -120.2(4) . .
C12 C13 C14 Cr2 -61.3(3) . .
C18 C13 C14 Cr2 115.3(4) . .
F2 Cr2 C14 C13 71.0(4) . .
F5 Cr2 C14 C13 -166.5(2) . .
F4 Cr2 C14 C13 -67.5(2) . .
C12 Cr2 C14 C13 37.1(2) . .
C11 Cr2 C14 C13 79.9(3) . .
C15 Cr2 C14 C13 117.0(3) . .
F2 Cr2 C14 C15 -46.0(5) . .
F5 Cr2 C14 C15 76.5(2) . .
F4 Cr2 C14 C15 175.5(2) . .
C12 Cr2 C14 C15 -79.9(3) . .
C11 Cr2 C14 C15 -37.1(2) . .
C13 Cr2 C14 C15 -117.0(3) . .
F2 Cr2 C14 C19 -167.4(3) . .
F5 Cr2 C14 C19 -44.9(4) . .
F4 Cr2 C14 C19 54.1(4) . .
C12 Cr2 C14 C19 158.7(5) . .
C11 Cr2 C14 C19 -158.5(5) . .
C13 Cr2 C14 C19 121.6(5) . .
C15 Cr2 C14 C19 -121.5(5) . .
C12 C11 C15 C14 1.2(4) . .
C16 C11 C15 C14 -177.9(4) . .
Cr2 C11 C15 C14 -60.7(3) . .
C12 C11 C15 C20 -180.0(4) . .
C16 C11 C15 C20 0.9(7) . .
Cr2 C11 C15 C20 118.1(4) . .
C12 C11 C15 Cr2 61.9(3) . .
C16 C11 C15 Cr2 -117.2(4) . .
C13 C14 C15 C11 -1.8(4) . .
C19 C14 C15 C11 -178.7(4) . .
Cr2 C14 C15 C11 60.5(3) . .
C13 C14 C15 C20 179.3(4) . .
C19 C14 C15 C20 2.5(6) . .
Cr2 C14 C15 C20 -118.4(4) . .
C13 C14 C15 Cr2 -62.3(3) . .
C19 C14 C15 Cr2 120.9(4) . .
F2 Cr2 C15 C11 41.0(3) . .
F5 Cr2 C15 C11 133.3(3) . .
F4 Cr2 C15 C11 -125.4(3) . .
C12 Cr2 C15 C11 -37.9(3) . .
C13 Cr2 C15 C11 -80.4(3) . .
C14 Cr2 C15 C11 -118.1(4) . .
F2 Cr2 C15 C14 159.2(2) . .
F5 Cr2 C15 C14 -108.6(2) . .
F4 Cr2 C15 C14 -7.3(4) . .
C12 Cr2 C15 C14 80.2(3) . .
C11 Cr2 C15 C14 118.1(4) . .
C13 Cr2 C15 C14 37.8(2) . .
F2 Cr2 C15 C20 -81.1(4) . .
F5 Cr2 C15 C20 11.2(4) . .
F4 Cr2 C15 C20 112.5(4) . .
C12 Cr2 C15 C20 -160.0(4) . .
C11 Cr2 C15 C20 -122.1(5) . .
C13 Cr2 C15 C20 157.5(4) . .
C14 Cr2 C15 C20 119.8(5) . .
F7 Cr3 C21 C25 -141.5(2) . .
F3 Cr3 C21 C25 32.0(3) . .
F6 Cr3 C21 C25 126.2(3) . .
C22 Cr3 C21 C25 -118.1(4) . .
C23 Cr3 C21 C25 -79.6(3) . .
C24 Cr3 C21 C25 -37.2(2) . .
F7 Cr3 C21 C22 -23.5(4) . .
F3 Cr3 C21 C22 150.0(3) . .
F6 Cr3 C21 C22 -115.8(3) . .
C23 Cr3 C21 C22 38.5(3) . .
C24 Cr3 C21 C22 80.9(3) . .
C25 Cr3 C21 C22 118.1(4) . .
F7 Cr3 C21 C26 97.0(6) . .
F3 Cr3 C21 C26 -89.5(6) . .
F6 Cr3 C21 C26 4.7(6) . .
C22 Cr3 C21 C26 120.4(7) . .
C23 Cr3 C21 C26 158.9(7) . .
C24 Cr3 C21 C26 -158.7(7) . .
C25 Cr3 C21 C26 -121.5(7) . .
C25 C21 C22 C23 -2.5(5) . .
C26 C21 C22 C23 178.3(5) . .
Cr3 C21 C22 C23 -64.2(3) . .
C25 C21 C22 C27 175.4(5) . .
C26 C21 C22 C27 -3.9(8) . .
Cr3 C21 C22 C27 113.6(5) . .
C25 C21 C22 Cr3 61.8(3) . .
C26 C21 C22 Cr3 -117.5(5) . .
F7 Cr3 C22 C23 -80.7(3) . .
F3 Cr3 C22 C23 47.0(6) . .
F6 Cr3 C22 C23 -176.3(2) . .
C24 Cr3 C22 C23 36.8(2) . .
C21 Cr3 C22 C23 115.5(4) . .
C25 Cr3 C22 C23 78.6(3) . .
F7 Cr3 C22 C21 163.8(3) . .
F3 Cr3 C22 C21 -68.5(5) . .
F6 Cr3 C22 C21 68.2(3) . .
C23 Cr3 C22 C21 -115.5(4) . .
C24 Cr3 C22 C21 -78.7(3) . .
C25 Cr3 C22 C21 -36.9(3) . .
F7 Cr3 C22 C27 39.8(6) . .
F3 Cr3 C22 C27 167.5(5) . .
F6 Cr3 C22 C27 -55.8(6) . .
C23 Cr3 C22 C27 120.5(7) . .
C24 Cr3 C22 C27 157.3(6) . .
C21 Cr3 C22 C27 -124.0(7) . .
C25 Cr3 C22 C27 -160.9(6) . .
C21 C22 C23 C24 2.7(5) . .
C27 C22 C23 C24 -175.2(4) . .
Cr3 C22 C23 C24 -61.7(3) . .
C21 C22 C23 C28 179.0(4) . .
C27 C22 C23 C28 1.1(8) . .
Cr3 C22 C23 C28 114.5(5) . .
C21 C22 C23 Cr3 64.5(3) . .
C27 C22 C23 Cr3 -113.5(5) . .
F7 Cr3 C23 C22 103.9(3) . .
F3 Cr3 C23 C22 -158.6(3) . .
F6 Cr3 C23 C22 5.7(4) . .
C24 Cr3 C23 C22 -118.3(4) . .
C21 Cr3 C23 C22 -38.6(3) . .
C25 Cr3 C23 C22 -80.9(3) . .
F7 Cr3 C23 C24 -137.8(3) . .
F3 Cr3 C23 C24 -40.3(3) . .
F6 Cr3 C23 C24 124.1(3) . .
C22 Cr3 C23 C24 118.3(4) . .
C21 Cr3 C23 C24 79.8(3) . .
C25 Cr3 C23 C24 37.4(3) . .
F7 Cr3 C23 C28 -16.3(5) . .
F3 Cr3 C23 C28 81.2(4) . .
F6 Cr3 C23 C28 -114.5(5) . .
C22 Cr3 C23 C28 -120.2(5) . .
C24 Cr3 C23 C28 121.5(6) . .
C21 Cr3 C23 C28 -158.8(5) . .
C25 Cr3 C23 C28 158.9(5) . .
C22 C23 C24 C25 -1.9(5) . .
C28 C23 C24 C25 -178.2(4) . .
Cr3 C23 C24 C25 -62.8(3) . .
C22 C23 C24 C29 179.7(4) . .
C28 C23 C24 C29 3.5(7) . .
Cr3 C23 C24 C29 118.8(5) . .
C22 C23 C24 Cr3 60.9(3) . .
C28 C23 C24 Cr3 -115.3(5) . .
F7 Cr3 C24 C25 167.3(2) . .
F3 Cr3 C24 C25 -95.8(3) . .
F6 Cr3 C24 C25 6.0(4) . .
C22 Cr3 C24 C25 80.0(3) . .
C23 Cr3 C24 C25 117.0(4) . .
C21 Cr3 C24 C25 37.3(3) . .
F7 Cr3 C24 C23 50.3(3) . .
F3 Cr3 C24 C23 147.2(3) . .
F6 Cr3 C24 C23 -111.0(3) . .
C22 Cr3 C24 C23 -37.0(3) . .
C21 Cr3 C24 C23 -79.6(3) . .
C25 Cr3 C24 C23 -117.0(4) . .
F7 Cr3 C24 C29 -71.1(5) . .
F3 Cr3 C24 C29 25.8(4) . .
F6 Cr3 C24 C29 127.6(4) . .
C22 Cr3 C24 C29 -158.4(5) . .
C23 Cr3 C24 C29 -121.4(6) . .
C21 Cr3 C24 C29 159.0(5) . .
C25 Cr3 C24 C29 121.6(5) . .
C23 C24 C25 C21 0.4(5) . .
C29 C24 C25 C21 178.7(4) . .
Cr3 C24 C25 C21 -62.0(3) . .
C23 C24 C25 C30 178.0(4) . .
C29 C24 C25 C30 -3.7(7) . .
Cr3 C24 C25 C30 115.6(5) . .
C23 C24 C25 Cr3 62.4(3) . .
C29 C24 C25 Cr3 -119.3(4) . .
C22 C21 C25 C24 1.3(5) . .
C26 C21 C25 C24 -179.5(5) . .
Cr3 C21 C25 C24 61.9(3) . .
C22 C21 C25 C30 -176.3(4) . .
C26 C21 C25 C30 3.0(8) . .
Cr3 C21 C25 C30 -115.6(5) . .
C22 C21 C25 Cr3 -60.7(3) . .
C26 C21 C25 Cr3 118.6(5) . .
F7 Cr3 C25 C24 -26.5(5) . .
F3 Cr3 C25 C24 87.0(3) . .
F6 Cr3 C25 C24 -176.5(2) . .
C22 Cr3 C25 C24 -80.3(3) . .
C23 Cr3 C25 C24 -37.7(3) . .
C21 Cr3 C25 C24 -117.5(4) . .
F7 Cr3 C25 C21 91.0(5) . .
F3 Cr3 C25 C21 -155.5(3) . .
F6 Cr3 C25 C21 -58.9(3) . .
C22 Cr3 C25 C21 37.3(3) . .
C23 Cr3 C25 C21 79.8(3) . .
C24 Cr3 C25 C21 117.5(4) . .
F7 Cr3 C25 C30 -147.3(5) . .
F3 Cr3 C25 C30 -33.8(5) . .
F6 Cr3 C25 C30 62.7(6) . .
C22 Cr3 C25 C30 159.0(6) . .
C23 Cr3 C25 C30 -158.5(6) . .
C24 Cr3 C25 C30 -120.8(7) . .
C21 Cr3 C25 C30 121.7(6) . .
C37 C32 C33 C34 0.0 . .
C31 C32 C33 C34 177.6(12) . .
C32 C33 C34 C35 0.0 . .
C33 C34 C35 C36 0.0 . .
C34 C35 C36 C37 0.0 . .
C35 C36 C37 C32 0.0 . .
C33 C32 C37 C36 0.0 . .
C31 C32 C37 C36 -177.5(12) . .
C37A C32A C33A C34A 0.0 . .
C31A C32A C33A C34A -176.5(14) . .
C32A C33A C34A C35A 0.0 . .
C33A C34A C35A C36A 0.0 . .
C34A C35A C36A C37A 0.0 . .
C35A C36A C37A C32A 0.0 . .
C33A C32A C37A C36A 0.0 . .
C31A C32A C37A C36A 175.8(16) . .
C44 C39 C40 C41 0.0 . .
C38 C39 C40 C41 178.7(9) . .
C39 C40 C41 C42 0.0 . .
C40 C41 C42 C43 0.0 . .
C41 C42 C43 C44 0.0 . .
C42 C43 C44 C39 0.0 . .
C40 C39 C44 C43 0.0 . .
C38 C39 C44 C43 -178.7(9) . .
C44A C39A C40A C41A 0.0 . .
C38A C39A C40A C41A -177.7(10) . .
C39A C40A C41A C42A 0.0 . .
C40A C41A C42A C43A 0.0 . .
C41A C42A C43A C44A 0.0 . .
C42A C43A C44A C39A 0.0 . .
C40A C39A C44A C43A 0.0 . .
C38A C39A C44A C43A 177.7(10) . .
